data_2211484
loop_
_publ_author_name
'M. Periasamy'
'J. C. Jebaraj'
'J. Suresh'
'A. Ponnuswamy'
'S. Natarajan'

_publ_section_title
;
 3-Acetyl-2-(4-methylphenyl)cyclohex-2-en-1-one oxime
;
_journal_coeditor_code JH2044
_journal_issue 12
_journal_name_full 'Acta Crystallographica Section E'
_journal_page_first o5920
_journal_page_last o5922
_journal_paper_doi 10.1107/S1600536806049713
_journal_volume 62
_journal_year 2006
_chemical_formula_iupac 'C15 H17 N O2'
_chemical_formula_moiety 'C15 H17 N O2'
_chemical_formula_sum 'C15 H17 N O2'
_chemical_formula_weight 243.30
_chemical_name_systematic
;
3-Acetyl-2-(4-methylphenyl)cyclohex-2-en-1-one oxime
;
_space_group_IT_number 14
_symmetry_cell_setting monoclinic
_symmetry_space_group_name_Hall '-P 2yab'
_symmetry_space_group_name_H-M 'P 1 21/a 1'
_atom_sites_solution_hydrogens geom
_atom_sites_solution_primary direct
_atom_sites_solution_secondary difmap
_audit_creation_method SHELXL-97
_cell_angle_alpha 90.00
_cell_angle_beta 102.19(3)
_cell_angle_gamma 90.00
_cell_formula_units_Z 4
_cell_length_a 9.205(4)
_cell_length_b 11.311(4)
_cell_length_c 13.489(5)
_cell_measurement_reflns_used 25
_cell_measurement_temperature 293(2)
_cell_measurement_theta_max 25
_cell_measurement_theta_min 2.4
_cell_volume 1372.8(9)
_computing_cell_refinement 'CAD-4 EXPRESS'
_computing_data_collection 'CAD-4 EXPRESS (Enraf--Nonius, 1994)'
_computing_data_reduction 'XCAD4 (Harms & Wocadlo, 1996)'
_computing_molecular_graphics 'PLATON (Spek, 2003)'
_computing_publication_material SHELXL97
_computing_structure_refinement 'SHELXL97 (Sheldrick, 1997)'
_computing_structure_solution 'SHELXS (Sheldrick, 1990)'
_diffrn_ambient_temperature 293(2)
_diffrn_measured_fraction_theta_full 0.998
_diffrn_measured_fraction_theta_max 0.998
_diffrn_measurement_device_type 'Nonius MACH3 four-circle'
_diffrn_measurement_method \w
_diffrn_radiation_monochromator graphite
_diffrn_radiation_source 'fine-focus sealed tube'
_diffrn_radiation_type MoK\a
_diffrn_radiation_wavelength 0.71073
_diffrn_reflns_av_R_equivalents 0.0493
_diffrn_reflns_av_sigmaI/netI 0.0373
_diffrn_reflns_limit_h_max 10
_diffrn_reflns_limit_h_min 0
_diffrn_reflns_limit_k_max 13
_diffrn_reflns_limit_k_min 0
_diffrn_reflns_limit_l_max 15
_diffrn_reflns_limit_l_min -16
_diffrn_reflns_number 2574
_diffrn_reflns_theta_full 25.00
_diffrn_reflns_theta_max 25.00
_diffrn_reflns_theta_min 2.37
_diffrn_standards_decay_% 0
_diffrn_standards_interval_time 60
_diffrn_standards_number 3
_exptl_absorpt_coefficient_mu 0.078
_exptl_absorpt_correction_T_max 0.991
_exptl_absorpt_correction_T_min 0.987
_exptl_absorpt_correction_type psi-scan
_exptl_absorpt_process_details '(North <i>et al.</i>,  1968)'
_exptl_crystal_colour colourless
_exptl_crystal_density_diffrn 1.177
_exptl_crystal_density_method 'not measured'
_exptl_crystal_description block
_exptl_crystal_F_000 520
_exptl_crystal_size_max 0.28
_exptl_crystal_size_mid 0.14
_exptl_crystal_size_min 0.12
_refine_diff_density_max 0.277
_refine_diff_density_min -0.223
_refine_ls_extinction_method none
_refine_ls_goodness_of_fit_ref 1.024
_refine_ls_hydrogen_treatment constr
_refine_ls_matrix_type full
_refine_ls_number_parameters 163
_refine_ls_number_reflns 2407
_refine_ls_number_restraints 0
_refine_ls_restrained_S_all 1.024
_refine_ls_R_factor_all 0.0994
_refine_ls_R_factor_gt 0.0631
_refine_ls_shift/su_max 0.000
_refine_ls_shift/su_mean 0.000
_refine_ls_structure_factor_coef Fsqd
_refine_ls_weighting_details 'calc w=1/[\s^2^(Fo^2^)+(0.1097P)^2^+0.2444P] where P=(Fo^2^+2Fc^2^)/3'
_refine_ls_weighting_scheme calc
_refine_ls_wR_factor_gt 0.1654
_refine_ls_wR_factor_ref 0.1923
_reflns_number_gt 1584
_reflns_number_total 2407
_reflns_threshold_expression I>2\s(I)
_cod_data_source_file jh2044.cif
_cod_data_source_block I
_cod_original_cell_volume 1372.7(9)
_cod_original_sg_symbol_H-M 'P 21/a'
_cod_database_code 2211484
_cod_database_fobs_code 2211484

loop_
_symmetry_equiv_pos_as_xyz
'x, y, z'
'x+1/2, -y+1/2, z'
'-x, -y, -z'
'-x-1/2, y-1/2, -z'

loop_
_atom_site_type_symbol
_atom_site_label
_atom_site_fract_x
_atom_site_fract_y
_atom_site_fract_z
_atom_site_U_iso_or_equiv
_atom_site_adp_type
_atom_site_calc_flag
_atom_site_refinement_flags
_atom_site_occupancy
N N1 0.1030(2) 0.4053(2) 0.04749(15) 0.0491(6) Uani d . 1
C C2 0.2607(3) 0.3455(2) 0.19911(18) 0.0406(6) Uani d . 1
O O1 0.0330(2) 0.37410(19) -0.05194(13) 0.0655(7) Uani d . 1
H H1 -0.0151 0.4305 -0.0796 0.098 Uiso calc R 1
C C9 0.2546(3) 0.4685(2) 0.23871(17) 0.0407(6) Uani d . 1
C C1 0.1805(3) 0.3206(2) 0.09463(18) 0.0443(7) Uani d . 1
C C10 0.1909(3) 0.4909(2) 0.32113(18) 0.0459(7) Uani d . 1
H H10 0.1497 0.4290 0.3513 0.055 Uiso calc R 1
C C3 0.3336(3) 0.2569(2) 0.25651(18) 0.0431(6) Uani d . 1
C C7 0.4228(3) 0.2741(3) 0.36149(19) 0.0494(7) Uani d . 1
C C14 0.3145(3) 0.5632(3) 0.1951(2) 0.0519(7) Uani d . 1
H H14 0.3562 0.5506 0.1389 0.062 Uiso calc R 1
O O2 0.4185(3) 0.1986(2) 0.42448(15) 0.0840(8) Uani d . 1
C C4 0.3272(3) 0.1304(2) 0.2196(2) 0.0561(8) Uani d . 1
H H4A 0.4193 0.1118 0.1989 0.067 Uiso calc R 1
H H4B 0.3192 0.0783 0.2753 0.067 Uiso calc R 1
C C11 0.1881(3) 0.6046(3) 0.3591(2) 0.0557(8) Uani d . 1
H H11 0.1446 0.6180 0.4144 0.067 Uiso calc R 1
C C13 0.3125(4) 0.6755(3) 0.2341(2) 0.0611(8) Uani d . 1
H H13 0.3549 0.7373 0.2046 0.073 Uiso calc R 1
C C6 0.1907(4) 0.1999(3) 0.0509(2) 0.0650(9) Uani d . 1
H H6A 0.2781 0.1954 0.0215 0.078 Uiso calc R 1
H H6B 0.1039 0.1855 -0.0025 0.078 Uiso calc R 1
C C12 0.2489(3) 0.6983(3) 0.3160(2) 0.0597(8) Uani d . 1
C C8 0.5295(3) 0.3751(3) 0.3876(2) 0.0678(9) Uani d . 1
H H8A 0.5755 0.3718 0.4584 0.102 Uiso calc R 1
H H8B 0.4769 0.4485 0.3731 0.102 Uiso calc R 1
H H8C 0.6045 0.3697 0.3480 0.102 Uiso calc R 1
C C5 0.2002(4) 0.1069(3) 0.1328(2) 0.0671(9) Uani d . 1
H H5A 0.1082 0.1062 0.1570 0.081 Uiso calc R 1
H H5B 0.2125 0.0296 0.1045 0.081 Uiso calc R 1
C C15 0.2448(5) 0.8223(3) 0.3580(3) 0.0922(13) Uani d . 1
H H15A 0.1959 0.8210 0.4142 0.138 Uiso calc R 1
H H15B 0.1915 0.8735 0.3061 0.138 Uiso calc R 1
H H15C 0.3445 0.8511 0.3804 0.138 Uiso calc R 1

loop_
_atom_site_aniso_label
_atom_site_aniso_U_11
_atom_site_aniso_U_22
_atom_site_aniso_U_33
_atom_site_aniso_U_12
_atom_site_aniso_U_13
_atom_site_aniso_U_23
N1 0.0528(14) 0.0509(14) 0.0393(11) 0.0083(11) -0.0001(10) -0.0020(10)
C2 0.0360(13) 0.0425(15) 0.0433(13) 0.0035(11) 0.0083(10) 0.0026(11)
O1 0.0736(15) 0.0673(14) 0.0447(10) 0.0190(11) -0.0122(10) -0.0062(9)
C9 0.0392(14) 0.0392(14) 0.0387(12) 0.0030(11) -0.0027(10) 0.0021(10)
C1 0.0446(15) 0.0455(15) 0.0410(13) 0.0090(12) 0.0054(11) 0.0002(11)
C10 0.0419(15) 0.0479(16) 0.0463(14) -0.0047(12) 0.0058(11) -0.0017(12)
C3 0.0386(14) 0.0422(15) 0.0485(14) 0.0029(12) 0.0093(11) 0.0035(12)
C7 0.0434(15) 0.0565(18) 0.0467(14) 0.0121(13) 0.0061(11) 0.0099(13)
C14 0.0578(17) 0.0480(17) 0.0486(15) 0.0006(13) 0.0085(13) 0.0088(12)
O2 0.0982(19) 0.0863(18) 0.0585(13) -0.0103(14) -0.0038(12) 0.0280(12)
C4 0.0605(18) 0.0434(17) 0.0625(17) 0.0100(14) 0.0088(14) 0.0046(13)
C11 0.0491(17) 0.0585(19) 0.0577(17) 0.0016(14) 0.0070(13) -0.0162(14)
C13 0.075(2) 0.0394(17) 0.0620(18) -0.0053(15) -0.0017(15) 0.0096(14)
C6 0.075(2) 0.060(2) 0.0531(16) 0.0227(16) -0.0042(15) -0.0131(14)
C12 0.0608(19) 0.0406(16) 0.0677(19) 0.0048(14) -0.0089(15) -0.0063(14)
C8 0.0521(18) 0.074(2) 0.0683(19) -0.0014(16) -0.0086(15) 0.0018(16)
C5 0.076(2) 0.0452(18) 0.074(2) 0.0081(15) 0.0010(16) -0.0147(15)
C15 0.111(3) 0.047(2) 0.109(3) 0.007(2) 0.000(2) -0.0181(19)

loop_
_atom_type_symbol
_atom_type_description
_atom_type_scat_dispersion_real
_atom_type_scat_dispersion_imag
_atom_type_scat_source
C C 0.0033 0.0016 'International Tables Vol C Tables 4.2.6.8 and 6.1.1.4'
H H 0.0000 0.0000 'International Tables Vol C Tables 4.2.6.8 and 6.1.1.4'
N N 0.0061 0.0033 'International Tables Vol C Tables 4.2.6.8 and 6.1.1.4'
O O 0.0106 0.0060 'International Tables Vol C Tables 4.2.6.8 and 6.1.1.4'

loop_
_geom_angle_atom_site_label_1
_geom_angle_atom_site_label_2
_geom_angle_atom_site_label_3
_geom_angle
C1 N1 O1 112.4(2)
C3 C2 C1 119.5(2)
C3 C2 C9 122.4(2)
C1 C2 C9 118.1(2)
N1 O1 H1 109.5
C10 C9 C14 118.1(2)
C10 C9 C2 120.7(2)
C14 C9 C2 121.2(2)
N1 C1 C2 116.5(2)
N1 C1 C6 124.1(2)
C2 C1 C6 119.4(2)
C9 C10 C11 120.7(3)
C9 C10 H10 119.6
C11 C10 H10 119.6
C2 C3 C7 123.5(2)
C2 C3 C4 122.1(2)
C7 C3 C4 114.3(2)
O2 C7 C3 118.7(3)
O2 C7 C8 119.3(3)
C3 C7 C8 121.7(2)
C13 C14 C9 120.7(3)
C13 C14 H14 119.6
C9 C14 H14 119.6
C5 C4 C3 113.4(2)
C5 C4 H4A 108.9
C3 C4 H4A 108.9
C5 C4 H4B 108.9
C3 C4 H4B 108.9
H4A C4 H4B 107.7
C12 C11 C10 121.0(3)
C12 C11 H11 119.5
C10 C11 H11 119.5
C14 C13 C12 121.4(3)
C14 C13 H13 119.3
C12 C13 H13 119.3
C1 C6 C5 110.1(2)
C1 C6 H6A 109.6
C5 C6 H6A 109.6
C1 C6 H6B 109.6
C5 C6 H6B 109.6
H6A C6 H6B 108.2
C13 C12 C11 118.1(3)
C13 C12 C15 121.4(3)
C11 C12 C15 120.5(3)
C7 C8 H8A 109.5
C7 C8 H8B 109.5
H8A C8 H8B 109.5
C7 C8 H8C 109.5
H8A C8 H8C 109.5
H8B C8 H8C 109.5
C4 C5 C6 111.3(3)
C4 C5 H5A 109.4
C6 C5 H5A 109.4
C4 C5 H5B 109.4
C6 C5 H5B 109.4
H5A C5 H5B 108.0
C12 C15 H15A 109.5
C12 C15 H15B 109.5
H15A C15 H15B 109.5
C12 C15 H15C 109.5
H15A C15 H15C 109.5
H15B C15 H15C 109.5

loop_
_geom_bond_atom_site_label_1
_geom_bond_atom_site_label_2
_geom_bond_distance
N1 C1 1.280(3)
N1 O1 1.405(3)
C2 C3 1.355(3)
C2 C1 1.473(3)
C2 C9 1.495(4)
O1 H1 0.8200
C9 C10 1.385(4)
C9 C14 1.391(4)
C1 C6 1.498(4)
C10 C11 1.386(4)
C10 H10 0.9300
C3 C7 1.492(4)
C3 C4 1.512(4)
C7 O2 1.212(3)
C7 C8 1.499(4)
C14 C13 1.376(4)
C14 H14 0.9300
C4 C5 1.493(4)
C4 H4A 0.9700
C4 H4B 0.9700
C11 C12 1.383(4)
C11 H11 0.9300
C13 C12 1.381(4)
C13 H13 0.9300
C6 C5 1.515(4)
C6 H6A 0.9700
C6 H6B 0.9700
C12 C15 1.516(4)
C8 H8A 0.9600
C8 H8B 0.9600
C8 H8C 0.9600
C5 H5A 0.9700
C5 H5B 0.9700
C15 H15A 0.9600
C15 H15B 0.9600
C15 H15C 0.9600

loop_
_geom_hbond_atom_site_label_D
_geom_hbond_atom_site_label_H
_geom_hbond_atom_site_label_A
_geom_hbond_site_symmetry_A
_geom_hbond_distance_DH
_geom_hbond_distance_HA
_geom_hbond_distance_DA
_geom_hbond_angle_DHA
O1 H1 N1 3_565 0.82 2.11 2.798(3) 142

loop_
_geom_torsion_atom_site_label_1
_geom_torsion_atom_site_label_2
_geom_torsion_atom_site_label_3
_geom_torsion_atom_site_label_4
_geom_torsion
C3 C2 C9 C10 -60.8(3)
C1 C2 C9 C10 117.5(3)
C3 C2 C9 C14 118.2(3)
C1 C2 C9 C14 -63.4(3)
O1 N1 C1 C2 178.9(2)
O1 N1 C1 C6 -2.5(4)
C3 C2 C1 N1 174.0(2)
C9 C2 C1 N1 -4.4(3)
C3 C2 C1 C6 -4.7(4)
C9 C2 C1 C6 176.9(3)
C14 C9 C10 C11 -0.4(4)
C2 C9 C10 C11 178.7(2)
C1 C2 C3 C7 177.5(2)
C9 C2 C3 C7 -4.2(4)
C1 C2 C3 C4 -4.3(4)
C9 C2 C3 C4 174.1(2)
C2 C3 C7 O2 141.5(3)
C4 C3 C7 O2 -36.9(4)
C2 C3 C7 C8 -45.4(4)
C4 C3 C7 C8 136.2(3)
C10 C9 C14 C13 1.1(4)
C2 C9 C14 C13 -177.9(2)
C2 C3 C4 C5 -18.3(4)
C7 C3 C4 C5 160.1(3)
C9 C10 C11 C12 -0.2(4)
C9 C14 C13 C12 -1.3(4)
N1 C1 C6 C5 -144.0(3)
C2 C1 C6 C5 34.6(4)
C14 C13 C12 C11 0.7(4)
C14 C13 C12 C15 -179.1(3)
C10 C11 C12 C13 0.0(4)
C10 C11 C12 C15 179.9(3)
C3 C4 C5 C6 48.4(4)
C1 C6 C5 C4 -55.8(3)

loop_
_cod_related_entry_id
_cod_related_entry_database
_cod_related_entry_code
1 ChemSpider 21178270
